data_2218097
loop_
_publ_author_name
'Kirillov, Alexander M.'
'Smole\'nski, Piotr'
'Guedes da Silva, M. F\'atima C.'
'Kopylovich, Maximilian N.'
'Pombeiro, Armando J. L.'

_publ_section_title
;
 Three-dimensional hydrogen-bonded supramolecular assembly in
 tetrakis(1,3,5-triaza-7-phosphaadamantane)copper(I) chloride
 hexahydrate
;
_journal_coeditor_code DN2329
_journal_issue 5
_journal_name_full 'Acta Crystallographica Section E'
_journal_page_first m603
_journal_page_last m604
_journal_paper_doi 10.1107/S1600536808008179
_journal_volume 64
_journal_year 2008
_chemical_formula_iupac '[Cu (C6 H12 N3 P)4] Cl, 6H2 O'
_chemical_formula_moiety 'C24 H48 Cu N12 P4 +, 24Cl0.04 -, 6H2 O'
_chemical_formula_sum 'C24 H60 Cl Cu N12 O6 P4'
_chemical_formula_weight 835.71
_chemical_name_systematic
;
tetrakis(1,3,5-triaza-7-phosphaadamantane)copper(I) chloride hexahydrate
;
_space_group_IT_number 227
_symmetry_cell_setting cubic
_symmetry_space_group_name_Hall '-F 4vw 2vw 3'
_symmetry_space_group_name_H-M 'F d -3 m :2'
_atom_sites_solution_hydrogens geom
_atom_sites_solution_primary direct
_atom_sites_solution_secondary difmap
_audit_creation_method SHELXL-97
_cell_angle_alpha 90
_cell_angle_beta 90
_cell_angle_gamma 90
_cell_formula_units_Z 8
_cell_length_a 19.795(4)
_cell_length_b 19.795(4)
_cell_length_c 19.795(4)
_cell_measurement_reflns_used 743
_cell_measurement_temperature 150(2)
_cell_measurement_theta_max 27.01
_cell_measurement_theta_min 2.91
_cell_volume 7757(3)
_computing_cell_refinement 'SAINT (Bruker, 2004)'
_computing_data_collection 'APEX2 (Bruker, 2004)'
_computing_data_reduction 'SAINT (Bruker, 2004)'
_computing_molecular_graphics
;
ORTEPIII (Burnett & Johnson, 1996), PLATON (Spek, 2003) and
Mercury (Macrae <i>et al.</i>,  2006)
;
_computing_publication_material 'SHELXL97 (Sheldrick, 2008)'
_computing_structure_refinement 'SHELXL97 (Sheldrick, 2008)'
_computing_structure_solution 'SIR97 (Altomare <i>et al.</i>,  1999)'
_diffrn_ambient_temperature 150(2)
_diffrn_measured_fraction_theta_full 0.998
_diffrn_measured_fraction_theta_max 0.998
_diffrn_measurement_device_type 'Bruker APEXII CCD area-detector'
_diffrn_measurement_method '\f and \w scans'
_diffrn_radiation_monochromator graphite
_diffrn_radiation_source 'fine-focus sealed tube'
_diffrn_radiation_type MoK\a
_diffrn_radiation_wavelength 0.71069
_diffrn_reflns_av_R_equivalents 0.0490
_diffrn_reflns_av_sigmaI/netI 0.0276
_diffrn_reflns_limit_h_max 23
_diffrn_reflns_limit_h_min -24
_diffrn_reflns_limit_k_max 11
_diffrn_reflns_limit_k_min -16
_diffrn_reflns_limit_l_max 25
_diffrn_reflns_limit_l_min -6
_diffrn_reflns_number 3022
_diffrn_reflns_theta_full 27.01
_diffrn_reflns_theta_max 27.01
_diffrn_reflns_theta_min 2.91
_exptl_absorpt_coefficient_mu 0.850
_exptl_absorpt_correction_T_max 0.9049
_exptl_absorpt_correction_T_min 0.8484
_exptl_absorpt_correction_type multi-scan
_exptl_absorpt_process_details '(SADABS; Sheldrick, 2003)'
_exptl_crystal_colour colourless
_exptl_crystal_density_diffrn 1.431
_exptl_crystal_density_method 'not measured'
_exptl_crystal_description prism
_exptl_crystal_F_000 3536
_exptl_crystal_size_max 0.20
_exptl_crystal_size_mid 0.17
_exptl_crystal_size_min 0.12
_refine_diff_density_max 0.749
_refine_diff_density_min -0.320
_refine_ls_extinction_method none
_refine_ls_goodness_of_fit_ref 1.082
_refine_ls_hydrogen_treatment constr
_refine_ls_matrix_type full
_refine_ls_number_parameters 28
_refine_ls_number_reflns 447
_refine_ls_number_restraints 0
_refine_ls_restrained_S_all 1.082
_refine_ls_R_factor_all 0.0474
_refine_ls_R_factor_gt 0.0335
_refine_ls_shift/su_max 0.000
_refine_ls_shift/su_mean 0.000
_refine_ls_structure_factor_coef Fsqd
_refine_ls_weighting_details 'calc w=1/[\s^2^(Fo^2^)+(0.0463P)^2^+19.2954P] where P=(Fo^2^+2Fc^2^)/3'
_refine_ls_weighting_scheme calc
_refine_ls_wR_factor_gt 0.0817
_refine_ls_wR_factor_ref 0.0921
_reflns_number_gt 361
_reflns_number_total 447
_reflns_threshold_expression I>2\s(I)
_cod_data_source_file dn2329.cif
_cod_data_source_block I
_cod_original_sg_symbol_H-M 'F d -3 m'
_cod_database_code 2218097
_cod_database_fobs_code 2218097

loop_
_symmetry_equiv_pos_as_xyz
'x, y, z'
'-x+1/4, -y+1/4, z'
'x, -y+1/4, -z+1/4'
'-x+1/4, y, -z+1/4'
'z, x, y'
'y, z, x'
'-z+1/4, -x+1/4, y'
'-y+1/4, z, -x+1/4'
'z, -x+1/4, -y+1/4'
'-y+1/4, -z+1/4, x'
'-z+1/4, x, -y+1/4'
'y, -z+1/4, -x+1/4'
'-y, -x, -z'
'y+1/4, x+1/4, -z'
'y+1/4, -x, z+1/4'
'-y, x+1/4, z+1/4'
'-x, -z, -y'
'-z, -y, -x'
'x+1/4, z+1/4, -y'
'-z, y+1/4, x+1/4'
'x+1/4, -z, y+1/4'
'z+1/4, y+1/4, -x'
'-x, z+1/4, y+1/4'
'z+1/4, -y, x+1/4'
'x, y+1/2, z+1/2'
'-x+1/4, -y+3/4, z+1/2'
'x, -y+3/4, -z+3/4'
'-x+1/4, y+1/2, -z+3/4'
'z, x+1/2, y+1/2'
'y, z+1/2, x+1/2'
'-z+1/4, -x+3/4, y+1/2'
'-y+1/4, z+1/2, -x+3/4'
'z, -x+3/4, -y+3/4'
'-y+1/4, -z+3/4, x+1/2'
'-z+1/4, x+1/2, -y+3/4'
'y, -z+3/4, -x+3/4'
'-y, -x+1/2, -z+1/2'
'y+1/4, x+3/4, -z+1/2'
'y+1/4, -x+1/2, z+3/4'
'-y, x+3/4, z+3/4'
'-x, -z+1/2, -y+1/2'
'-z, -y+1/2, -x+1/2'
'x+1/4, z+3/4, -y+1/2'
'-z, y+3/4, x+3/4'
'x+1/4, -z+1/2, y+3/4'
'z+1/4, y+3/4, -x+1/2'
'-x, z+3/4, y+3/4'
'z+1/4, -y+1/2, x+3/4'
'x+1/2, y, z+1/2'
'-x+3/4, -y+1/4, z+1/2'
'x+1/2, -y+1/4, -z+3/4'
'-x+3/4, y, -z+3/4'
'z+1/2, x, y+1/2'
'y+1/2, z, x+1/2'
'-z+3/4, -x+1/4, y+1/2'
'-y+3/4, z, -x+3/4'
'z+1/2, -x+1/4, -y+3/4'
'-y+3/4, -z+1/4, x+1/2'
'-z+3/4, x, -y+3/4'
'y+1/2, -z+1/4, -x+3/4'
'-y+1/2, -x, -z+1/2'
'y+3/4, x+1/4, -z+1/2'
'y+3/4, -x, z+3/4'
'-y+1/2, x+1/4, z+3/4'
'-x+1/2, -z, -y+1/2'
'-z+1/2, -y, -x+1/2'
'x+3/4, z+1/4, -y+1/2'
'-z+1/2, y+1/4, x+3/4'
'x+3/4, -z, y+3/4'
'z+3/4, y+1/4, -x+1/2'
'-x+1/2, z+1/4, y+3/4'
'z+3/4, -y, x+3/4'
'x+1/2, y+1/2, z'
'-x+3/4, -y+3/4, z'
'x+1/2, -y+3/4, -z+1/4'
'-x+3/4, y+1/2, -z+1/4'
'z+1/2, x+1/2, y'
'y+1/2, z+1/2, x'
'-z+3/4, -x+3/4, y'
'-y+3/4, z+1/2, -x+1/4'
'z+1/2, -x+3/4, -y+1/4'
'-y+3/4, -z+3/4, x'
'-z+3/4, x+1/2, -y+1/4'
'y+1/2, -z+3/4, -x+1/4'
'-y+1/2, -x+1/2, -z'
'y+3/4, x+3/4, -z'
'y+3/4, -x+1/2, z+1/4'
'-y+1/2, x+3/4, z+1/4'
'-x+1/2, -z+1/2, -y'
'-z+1/2, -y+1/2, -x'
'x+3/4, z+3/4, -y'
'-z+1/2, y+3/4, x+1/4'
'x+3/4, -z+1/2, y+1/4'
'z+3/4, y+3/4, -x'
'-x+1/2, z+3/4, y+1/4'
'z+3/4, -y+1/2, x+1/4'
'-x, -y, -z'
'x-1/4, y-1/4, -z'
'-x, y-1/4, z-1/4'
'x-1/4, -y, z-1/4'
'-z, -x, -y'
'-y, -z, -x'
'z-1/4, x-1/4, -y'
'y-1/4, -z, x-1/4'
'-z, x-1/4, y-1/4'
'y-1/4, z-1/4, -x'
'z-1/4, -x, y-1/4'
'-y, z-1/4, x-1/4'
'y, x, z'
'-y-1/4, -x-1/4, z'
'-y-1/4, x, -z-1/4'
'y, -x-1/4, -z-1/4'
'x, z, y'
'z, y, x'
'-x-1/4, -z-1/4, y'
'z, -y-1/4, -x-1/4'
'-x-1/4, z, -y-1/4'
'-z-1/4, -y-1/4, x'
'x, -z-1/4, -y-1/4'
'-z-1/4, y, -x-1/4'
'-x, -y+1/2, -z+1/2'
'x-1/4, y+1/4, -z+1/2'
'-x, y+1/4, z+1/4'
'x-1/4, -y+1/2, z+1/4'
'-z, -x+1/2, -y+1/2'
'-y, -z+1/2, -x+1/2'
'z-1/4, x+1/4, -y+1/2'
'y-1/4, -z+1/2, x+1/4'
'-z, x+1/4, y+1/4'
'y-1/4, z+1/4, -x+1/2'
'z-1/4, -x+1/2, y+1/4'
'-y, z+1/4, x+1/4'
'y, x+1/2, z+1/2'
'-y-1/4, -x+1/4, z+1/2'
'-y-1/4, x+1/2, -z+1/4'
'y, -x+1/4, -z+1/4'
'x, z+1/2, y+1/2'
'z, y+1/2, x+1/2'
'-x-1/4, -z+1/4, y+1/2'
'z, -y+1/4, -x+1/4'
'-x-1/4, z+1/2, -y+1/4'
'-z-1/4, -y+1/4, x+1/2'
'x, -z+1/4, -y+1/4'
'-z-1/4, y+1/2, -x+1/4'
'-x+1/2, -y, -z+1/2'
'x+1/4, y-1/4, -z+1/2'
'-x+1/2, y-1/4, z+1/4'
'x+1/4, -y, z+1/4'
'-z+1/2, -x, -y+1/2'
'-y+1/2, -z, -x+1/2'
'z+1/4, x-1/4, -y+1/2'
'y+1/4, -z, x+1/4'
'-z+1/2, x-1/4, y+1/4'
'y+1/4, z-1/4, -x+1/2'
'z+1/4, -x, y+1/4'
'-y+1/2, z-1/4, x+1/4'
'y+1/2, x, z+1/2'
'-y+1/4, -x-1/4, z+1/2'
'-y+1/4, x, -z+1/4'
'y+1/2, -x-1/4, -z+1/4'
'x+1/2, z, y+1/2'
'z+1/2, y, x+1/2'
'-x+1/4, -z-1/4, y+1/2'
'z+1/2, -y-1/4, -x+1/4'
'-x+1/4, z, -y+1/4'
'-z+1/4, -y-1/4, x+1/2'
'x+1/2, -z-1/4, -y+1/4'
'-z+1/4, y, -x+1/4'
'-x+1/2, -y+1/2, -z'
'x+1/4, y+1/4, -z'
'-x+1/2, y+1/4, z-1/4'
'x+1/4, -y+1/2, z-1/4'
'-z+1/2, -x+1/2, -y'
'-y+1/2, -z+1/2, -x'
'z+1/4, x+1/4, -y'
'y+1/4, -z+1/2, x-1/4'
'-z+1/2, x+1/4, y-1/4'
'y+1/4, z+1/4, -x'
'z+1/4, -x+1/2, y-1/4'
'-y+1/2, z+1/4, x-1/4'
'y+1/2, x+1/2, z'
'-y+1/4, -x+1/4, z'
'-y+1/4, x+1/2, -z-1/4'
'y+1/2, -x+1/4, -z-1/4'
'x+1/2, z+1/2, y'
'z+1/2, y+1/2, x'
'-x+1/4, -z+1/4, y'
'z+1/2, -y+1/4, -x-1/4'
'-x+1/4, z+1/2, -y-1/4'
'-z+1/4, -y+1/4, x'
'x+1/2, -z+1/4, -y-1/4'
'-z+1/4, y+1/2, -x-1/4'

loop_
_atom_site_type_symbol
_atom_site_label
_atom_site_fract_x
_atom_site_fract_y
_atom_site_fract_z
_atom_site_U_iso_or_equiv
_atom_site_adp_type
_atom_site_calc_flag
_atom_site_refinement_flags
_atom_site_occupancy
C C1 0.25075(10) 0.15137(15) 0.25075(10) 0.0199(6) Uani d S 1
H H1A 0.2258 0.1228 0.2818 0.024 Uiso calc PR 0.50
H H1B 0.2818 0.1228 0.2258 0.024 Uiso calc PR 0.50
C C2 0.33080(15) 0.24509(11) 0.24509(11) 0.0239(7) Uani d S 1
H H2A 0.3607 0.2726 0.2726 0.029 Uiso calc SR 1
H H2B 0.3587 0.2166 0.2166 0.029 Uiso calc SR 1
N N1 0.29002(8) 0.20160(12) 0.29002(8) 0.0212(6) Uani d S 1
Cu Cu1 0.1250 0.1250 0.1250 0.0134(3) Uani d S 1
P P1 0.19090(4) 0.19090(4) 0.19090(4) 0.0156(3) Uani d S 1
Cl Cl1 0.3750 0.3750 0.3750 0.0165(5) Uani d S 1
O O10 0.3750 0.12300(14) 0.3750 0.0240(7) Uani d S 1
H H10 0.3521 0.1480 0.3521 0.036 Uiso d SR 1

loop_
_atom_site_aniso_label
_atom_site_aniso_U_11
_atom_site_aniso_U_22
_atom_site_aniso_U_33
_atom_site_aniso_U_12
_atom_site_aniso_U_13
_atom_site_aniso_U_23
C1 0.0193(8) 0.0212(14) 0.0193(8) -0.0005(7) -0.0053(11) -0.0005(7)
C2 0.0193(15) 0.0262(10) 0.0262(10) -0.0036(8) -0.0036(8) -0.0027(12)
N1 0.0218(8) 0.0202(13) 0.0218(8) -0.0019(7) -0.0056(10) -0.0019(7)
Cu1 0.0134(3) 0.0134(3) 0.0134(3) 0.000 0.000 0.000
P1 0.0156(3) 0.0156(3) 0.0156(3) -0.0009(3) -0.0009(3) -0.0009(3)
Cl1 0.0165(5) 0.0165(5) 0.0165(5) 0.000 0.000 0.000
O10 0.0255(10) 0.0210(16) 0.0255(10) 0.000 -0.0083(12) 0.000

loop_
_atom_type_symbol
_atom_type_description
_atom_type_scat_dispersion_real
_atom_type_scat_dispersion_imag
_atom_type_scat_source
C C 0.0033 0.0016 'International Tables Vol C Tables 4.2.6.8 and 6.1.1.4'
H H 0.0000 0.0000 'International Tables Vol C Tables 4.2.6.8 and 6.1.1.4'
N N 0.0061 0.0033 'International Tables Vol C Tables 4.2.6.8 and 6.1.1.4'
Cu Cu 0.3201 1.2651 'International Tables Vol C Tables 4.2.6.8 and 6.1.1.4'
P P 0.1023 0.0942 'International Tables Vol C Tables 4.2.6.8 and 6.1.1.4'
Cl Cl 0.1484 0.1585 'International Tables Vol C Tables 4.2.6.8 and 6.1.1.4'
O O 0.0106 0.0060 'International Tables Vol C Tables 4.2.6.8 and 6.1.1.4'

loop_
_geom_angle_atom_site_label_1
_geom_angle_atom_site_label_2
_geom_angle_atom_site_label_3
_geom_angle_site_symmetry_1
_geom_angle_site_symmetry_3
_geom_angle
N1 C1 P1 . . 112.8(2)
N1 C1 H1A . . 109.0
P1 C1 H1B . . 109.0
H1A C1 H1B . . 107.8
N1 C2 N1 5 . 113.7(3)
N1 C2 H2A . . 108.8
N1 C2 H2B . . 108.8
H2A C2 H2B . . 107.7
C2 N1 C2 6 . 108.5(3)
C2 N1 C1 6 . 111.21(16)
C2 N1 C1 . . 111.21(16)
P1 Cu1 P1 . 4 109.5
P1 Cu1 P1 . 2 109.5
P1 Cu1 P1 4 2 109.5
P1 Cu1 P1 . 3 109.5
P1 Cu1 P1 4 3 109.5
P1 Cu1 P1 2 3 109.5
C1 P1 C1 6 5 97.57(12)
C1 P1 C1 6 . 97.57(12)
C1 P1 C1 5 . 97.57(12)
C1 P1 Cu1 6 . 119.70(9)
C1 P1 Cu1 5 . 119.70(9)
C1 P1 Cu1 . . 119.70(9)

loop_
_geom_bond_atom_site_label_1
_geom_bond_atom_site_label_2
_geom_bond_site_symmetry_2
_geom_bond_distance
C1 N1 . 1.482(3)
C1 P1 . 1.849(3)
C1 H1A . 0.9700
C1 H1B . 0.9700
C2 N1 5 1.478(2)
C2 N1 . 1.478(2)
C2 H2A . 0.9700
C2 H2B . 0.9700
Cu1 P1 . 2.2596(13)
P1 C1 5 1.849(3)
O10 H10 . 0.8104

loop_
_geom_hbond_atom_site_label_D
_geom_hbond_atom_site_label_H
_geom_hbond_atom_site_label_A
_geom_hbond_distance_DH
_geom_hbond_distance_HA
_geom_hbond_distance_DA
_geom_hbond_angle_DHA
O10 H10 N1 0.81 2.04 2.843(3) 173.8
